data_7703355
loop_
_publ_author_name
'Peewasan, Krisana'
'Merkel, Marcel P.'
'Fuhr, Olaf'
'Powell, Annie K.'

_publ_section_title
;
 A designed and potentially decadentate ligand for use in lanthanide(iii)
 catalysed biomass transformations: targeting diastereoselective
 trans-4,5-diaminocyclopentenone derivatives.
;
_journal_issue 7
_journal_name_full 'Dalton transactions (Cambridge, England : 2003)'
_journal_page_first 2331
_journal_page_last 2336
_journal_paper_doi 10.1039/d0dt00183j
_journal_volume 49
_journal_year 2020
_chemical_formula_moiety 'C34 H36 Br2 Er N11 O6, 2(N O3)'
_chemical_formula_sum 'C34 H36 Br2 Er N13 O12'
_chemical_formula_weight 1145.84
_space_group_crystal_system monoclinic
_space_group_IT_number 14
_space_group_name_Hall '-P 2ybc'
_space_group_name_H-M_alt 'P 1 21/c 1'
_atom_sites_solution_hydrogens mixed
_atom_sites_solution_primary dual
_audit_creation_date 2020-01-21
_audit_creation_method
;
Olex2 1.2
(compiled 2018.05.29 svn.r3508 for OlexSys, GUI svn.r5506)
;
_audit_update_record
;
2020-01-21 deposited with the CCDC.	2020-01-24 downloaded from the CCDC.
;
_cell_angle_alpha 90
_cell_angle_beta 93.752(2)
_cell_angle_gamma 90
_cell_formula_units_Z 4
_cell_length_a 12.4509(3)
_cell_length_b 18.1610(4)
_cell_length_c 21.2663(6)
_cell_measurement_reflns_used 8534
_cell_measurement_temperature 180
_cell_measurement_theta_max 64.26
_cell_measurement_theta_min 20.55
_cell_volume 4798.4(2)
_computing_cell_refinement
;
X-Area Recipe 1.33.0.0 (STOE, 2015)
;
_computing_data_collection
;
X-Area Pilatus3_SV 1.31.153.0 (STOE, 2018)
;
_computing_data_reduction
;
X-Area Integrate 1.74.2.0 (STOE, 2018)
X-Area LANA 1.75.3.0 (STOE, 2018)
;
_computing_molecular_graphics 'Olex2 (Dolomanov et al., 2009)'
_computing_publication_material 'Olex2 (Dolomanov et al., 2009)'
_computing_structure_refinement 'ShelXL (Sheldrick, 2015)'
_computing_structure_solution 'ShelXT (Sheldrick, 2015)'
_diffrn_ambient_temperature 180
_diffrn_detector 'Eiger R 4M'
_diffrn_detector_area_resol_mean 13.33
_diffrn_detector_type DECTRIS
_diffrn_measured_fraction_theta_full 0.985
_diffrn_measured_fraction_theta_max 0.971
_diffrn_measurement_device 'Eulerian 4-circle diffractometer'
_diffrn_measurement_device_type 'Stoe StadiVari'
_diffrn_measurement_method 'rotation method, \w scans'
_diffrn_radiation_collimation '1.2 0.6 mm diameter'
_diffrn_radiation_monochromator 'Graded multilayer mirror'
_diffrn_radiation_polarisn_norm 0
_diffrn_radiation_probe x-ray
_diffrn_radiation_type GaK\a
_diffrn_radiation_wavelength 1.34143
_diffrn_reflns_av_R_equivalents 0.0258
_diffrn_reflns_av_unetI/netI 0.0321
_diffrn_reflns_Laue_measured_fraction_full 0.985
_diffrn_reflns_Laue_measured_fraction_max 0.971
_diffrn_reflns_limit_h_max 16
_diffrn_reflns_limit_h_min -13
_diffrn_reflns_limit_k_max 23
_diffrn_reflns_limit_k_min -8
_diffrn_reflns_limit_l_max 27
_diffrn_reflns_limit_l_min -27
_diffrn_reflns_number 29620
_diffrn_reflns_point_group_measured_fraction_full 0.985
_diffrn_reflns_point_group_measured_fraction_max 0.971
_diffrn_reflns_theta_full 53.597
_diffrn_reflns_theta_max 62.496
_diffrn_reflns_theta_min 2.786
_diffrn_source 'Metaljet D2'
_diffrn_source_current 2.860
_diffrn_source_power 0.200
_diffrn_source_target Ga
_diffrn_source_type 'Metaljet D2'
_diffrn_source_voltage 70
_exptl_absorpt_coefficient_mu 7.403
_exptl_absorpt_correction_T_max 0.4326
_exptl_absorpt_correction_T_min 0.0267
_exptl_absorpt_correction_type multi-scan
_exptl_absorpt_process_details
;
STOE LANA, absorption correction by scaling of reflection intensities.
J. Koziskova, F. Hahn, J. Richter, J. Kozisek, "Comparison of different
absorption corrections on the model structure of tetrakis(\m~2~-acetato)-
diaqua-di-copper(II)", Acta Chimica Slovaca, vol. 9, no. 2, 2016, pp. 136 - 140.
Afterwards a spherical absorption correction was performed within STOE LANA.
;
_exptl_crystal_colour colourless
_exptl_crystal_colour_primary colourless
_exptl_crystal_density_diffrn 1.586
_exptl_crystal_description needle
_exptl_crystal_F_000 2260
_exptl_crystal_size_max 0.2
_exptl_crystal_size_mid 0.04
_exptl_crystal_size_min 0.03
_refine_diff_density_max 1.815
_refine_diff_density_min -1.063
_refine_diff_density_rms 0.128
_refine_ls_extinction_method none
_refine_ls_goodness_of_fit_ref 1.065
_refine_ls_hydrogen_treatment constr
_refine_ls_matrix_type full
_refine_ls_number_parameters 555
_refine_ls_number_reflns 11293
_refine_ls_number_restraints 5
_refine_ls_restrained_S_all 1.070
_refine_ls_R_factor_all 0.0636
_refine_ls_R_factor_gt 0.0534
_refine_ls_shift/su_max 0.001
_refine_ls_shift/su_mean 0.000
_refine_ls_structure_factor_coef Fsqd
_refine_ls_weighting_details 'w=1/[\s^2^(Fo^2^)+(0.1090P)^2^+3.3376P] where P=(Fo^2^+2Fc^2^)/3'
_refine_ls_weighting_scheme calc
_refine_ls_wR_factor_gt 0.1596
_refine_ls_wR_factor_ref 0.1651
_reflns_Friedel_coverage 0.000
_reflns_number_gt 9099
_reflns_number_total 11293
_reflns_threshold_expression 'I > 2\s(I)'
_cod_data_source_file d0dt00183j2.cif
_cod_data_source_block kp269
_cod_depositor_comments 'Adding full bibliography for 7703352--7703355.cif.'
_cod_database_code 7703355
_shelx_shelxl_version_number 2018/3
_shelx_space_group_comment
;
The symmetry employed for this shelxl refinement is uniquely defined
by the following loop, which should always be used as a source of
symmetry information in preference to the above space-group names.
They are only intended as comments.
;
_shelx_estimated_absorpt_t_max 0.808
_shelx_estimated_absorpt_t_min 0.319
_olex2_refinement_description
;
1. Fixed Uiso
 At 1.2 times of:
  All C(H) groups, All C(H,H) groups, All N(H) groups
 At 1.5 times of:
  All C(H,H,H) groups, All O(H,H) groups
2. Restrained distances
 O13-O15
 2.11 with sigma of 0.02
 O15-N14 = O14-N14 = O13-N14
 1.22 with sigma of 0.02
3. Restrained planarity
 N14, O13, O14, O15
 with sigma of 0.1
4. Others
 Fixed Sof: O10(0.5) O12(0.5) N13(0.5) N14(0.5) O14(0.5) O15(0.5) O13(0.5)
5.a Rotating group:
 O6(H6A,H6B)
5.b Ternary CH refined with riding coordinates:
 N5(H5), N6(H6)
5.c Secondary CH2 refined with riding coordinates:
 C15(H15A,H15B), C17(H17A,H17B), C18(H18A,H18B), C20(H20A,H20B)
5.d Aromatic/amide H refined with riding coordinates:
 N2(H2), N3(H3), N8(H8), N10(H10), C3(H3A), C4(H4), C5(H5A), C6(H6C), C8(H8A),
 C12(H12), C14(H14), C24(H24), C26(H26), C27(H27), C31(H31), C32(H32), C33(H33),
  C34(H34)
5.e Idealised Me refined as rotating group:
 C16(H16A,H16B,H16C), C19(H19A,H19B,H19C)
;
_olex2_submission_special_instructions 'No special instructions were received'

loop_
_space_group_symop_operation_xyz
'x, y, z'
'-x, y+1/2, -z+1/2'
'-x, -y, -z'
'x, -y-1/2, z-1/2'

loop_
_atom_site_label
_atom_site_type_symbol
_atom_site_fract_x
_atom_site_fract_y
_atom_site_fract_z
_atom_site_U_iso_or_equiv
_atom_site_adp_type
_atom_site_occupancy
_atom_site_site_symmetry_order
_atom_site_calc_flag
_atom_site_refinement_flags_posn
_atom_site_refinement_flags_adp
_atom_site_refinement_flags_occupancy
Er1 Er 0.28061(2) 0.33280(2) 0.28195(2) 0.03052(9) Uani 1 1 d . . .
Br1 Br 0.46813(6) 0.63205(4) 0.04024(3) 0.0636(2) Uani 1 1 d . . .
Br2 Br -0.20478(5) 0.44390(4) 0.48141(3) 0.05407(17) Uani 1 1 d . . .
O1 O 0.3275(3) 0.44190(16) 0.25039(15) 0.0356(7) Uani 1 1 d . . .
O2 O 0.1430(2) 0.40867(17) 0.30102(15) 0.0346(6) Uani 1 1 d . . .
O3 O 0.1600(3) 0.25434(19) 0.3315(2) 0.0506(9) Uani 1 1 d . . .
O4 O 0.0167(4) 0.2428(3) 0.2687(3) 0.0758(14) Uani 1 1 d . . .
O5 O 0.0303(4) 0.1858(3) 0.3593(3) 0.0729(13) Uani 1 1 d . . .
O6 O 0.1523(3) 0.3162(2) 0.19582(19) 0.0528(9) Uani 1 1 d . . .
H6A H 0.135006 0.359817 0.174011 0.079 Uiso 1 1 d GR . .
H6B H 0.084636 0.302125 0.208137 0.079 Uiso 1 1 d GR . .
N1 N 0.3348(3) 0.2070(2) 0.2556(2) 0.0379(8) Uani 1 1 d . . .
N2 N 0.3944(4) 0.1252(2) 0.1866(2) 0.0447(10) Uani 1 1 d . . .
H2 H 0.421400 0.108271 0.152279 0.054 Uiso 1 1 calc R . .
N3 N 0.3924(4) 0.2503(2) 0.1589(2) 0.0482(11) Uani 1 1 d . . .
H3 H 0.413661 0.240708 0.121124 0.058 Uiso 1 1 calc R . .
N4 N 0.3756(3) 0.3217(2) 0.1792(2) 0.0384(9) Uani 1 1 d . . .
N5 N 0.2242(3) 0.5654(2) 0.28861(19) 0.0368(8) Uani 1 1 d . . .
H5 H 0.221748 0.510661 0.283354 0.044 Uiso 1 1 calc R . .
N6 N 0.0220(3) 0.4857(2) 0.2218(2) 0.0411(9) Uani 1 1 d . . .
H6 H 0.092113 0.460837 0.233748 0.049 Uiso 1 1 calc R . .
N7 N 0.2756(3) 0.3610(2) 0.40091(18) 0.0352(8) Uani 1 1 d . . .
N8 N 0.3687(3) 0.3442(2) 0.4366(2) 0.0405(9) Uani 1 1 d . . .
H8 H 0.371526 0.342370 0.477979 0.049 Uiso 1 1 calc R . .
N9 N 0.4523(3) 0.32768(18) 0.3414(2) 0.0344(8) Uani 1 1 d . . .
N10 N 0.5538(3) 0.3192(2) 0.4324(2) 0.0413(9) Uani 1 1 d . . .
H10 H 0.571237 0.320284 0.473161 0.050 Uiso 1 1 calc R . .
N11 N 0.0674(4) 0.2276(3) 0.3191(3) 0.0520(11) Uani 1 1 d . . .
C1 C 0.3274(4) 0.1353(2) 0.2810(2) 0.0377(10) Uani 1 1 d . . .
C2 C 0.3639(4) 0.0843(2) 0.2374(3) 0.0396(10) Uani 1 1 d . . .
C3 C 0.3697(4) 0.0096(3) 0.2497(3) 0.0502(14) Uani 1 1 d . . .
H3A H 0.395620 -0.024127 0.220084 0.060 Uiso 1 1 calc R . .
C4 C 0.3361(4) -0.0138(3) 0.3071(3) 0.0542(15) Uani 1 1 d . . .
H4 H 0.337236 -0.064859 0.316911 0.065 Uiso 1 1 calc R . .
C5 C 0.3004(5) 0.0367(3) 0.3508(3) 0.0554(14) Uani 1 1 d . . .
H5A H 0.279658 0.019155 0.390292 0.066 Uiso 1 1 calc R . .
C6 C 0.2943(4) 0.1120(3) 0.3381(3) 0.0481(12) Uani 1 1 d . . .
H6C H 0.268437 0.145748 0.367717 0.058 Uiso 1 1 calc R . .
C7 C 0.3743(4) 0.1967(3) 0.2003(2) 0.0403(10) Uani 1 1 d . . .
C8 C 0.3998(4) 0.3715(3) 0.1385(2) 0.0401(10) Uani 1 1 d . . .
H8A H 0.424220 0.354808 0.099537 0.048 Uiso 1 1 calc R . .
C9 C 0.3925(4) 0.4497(2) 0.1476(2) 0.0346(9) Uani 1 1 d . . .
C10 C 0.3593(3) 0.4812(2) 0.2037(2) 0.0314(8) Uani 1 1 d . . .
C11 C 0.3612(4) 0.5592(2) 0.2093(2) 0.0337(9) Uani 1 1 d . . .
C12 C 0.3924(4) 0.6035(3) 0.1606(3) 0.0407(10) Uani 1 1 d . . .
H12 H 0.391973 0.655591 0.164556 0.049 Uiso 1 1 calc R . .
C13 C 0.4239(5) 0.5708(3) 0.1063(2) 0.0456(11) Uani 1 1 d . . .
C14 C 0.4236(4) 0.4958(3) 0.0983(3) 0.0437(11) Uani 1 1 d . . .
H14 H 0.444086 0.474956 0.059923 0.052 Uiso 1 1 calc R . .
C15 C 0.3341(4) 0.5912(2) 0.2709(2) 0.0379(10) Uani 1 1 d . . .
H15A H 0.334676 0.645583 0.268116 0.045 Uiso 1 1 calc R . .
H15B H 0.389269 0.576219 0.304132 0.045 Uiso 1 1 calc R . .
C16 C 0.2107(5) 0.5817(3) 0.3566(3) 0.0532(13) Uani 1 1 d . . .
H16A H 0.262313 0.552573 0.382935 0.080 Uiso 1 1 calc GR . .
H16B H 0.137284 0.569100 0.366823 0.080 Uiso 1 1 calc GR . .
H16C H 0.223501 0.634247 0.364597 0.080 Uiso 1 1 calc GR . .
C17 C 0.1365(4) 0.5978(3) 0.2441(3) 0.0483(12) Uani 1 1 d . . .
H17A H 0.129222 0.650924 0.253491 0.058 Uiso 1 1 calc R . .
H17B H 0.158132 0.593243 0.200335 0.058 Uiso 1 1 calc R . .
C18 C 0.0285(4) 0.5609(3) 0.2489(3) 0.0466(12) Uani 1 1 d . . .
H18A H 0.012605 0.558305 0.293898 0.056 Uiso 1 1 calc R . .
H18B H -0.027740 0.591882 0.227007 0.056 Uiso 1 1 calc R . .
C19 C 0.0086(6) 0.4856(5) 0.1523(3) 0.0712(19) Uani 1 1 d . . .
H19A H 0.003209 0.434698 0.137085 0.107 Uiso 1 1 calc GR . .
H19B H 0.070835 0.509506 0.135123 0.107 Uiso 1 1 calc GR . .
H19C H -0.057081 0.512433 0.138701 0.107 Uiso 1 1 calc GR . .
C20 C -0.0641(4) 0.4417(3) 0.2504(2) 0.0438(11) Uani 1 1 d . . .
H20A H -0.134136 0.467051 0.243126 0.053 Uiso 1 1 calc R . .
H20B H -0.069924 0.392720 0.229945 0.053 Uiso 1 1 calc R . .
C21 C -0.0387(4) 0.4323(3) 0.3194(2) 0.0381(10) Uani 1 1 d . . .
C22 C 0.0669(3) 0.4125(2) 0.3417(2) 0.0320(9) Uani 1 1 d . . .
C23 C 0.0895(4) 0.3999(2) 0.4066(2) 0.0347(9) Uani 1 1 d . . .
C24 C 0.0081(4) 0.4108(3) 0.4482(2) 0.0393(10) Uani 1 1 d . . .
H24 H 0.023240 0.404420 0.492195 0.047 Uiso 1 1 calc R . .
C25 C -0.0934(4) 0.4305(3) 0.4254(2) 0.0406(10) Uani 1 1 d . . .
C26 C -0.1184(4) 0.4410(3) 0.3617(3) 0.0398(10) Uani 1 1 d . . .
H26 H -0.189558 0.454030 0.346907 0.048 Uiso 1 1 calc R . .
C27 C 0.1949(4) 0.3803(3) 0.4330(2) 0.0380(10) Uani 1 1 d . . .
H27 H 0.206527 0.381596 0.477621 0.046 Uiso 1 1 calc R . .
C28 C 0.4551(4) 0.3309(2) 0.4034(2) 0.0361(10) Uani 1 1 d . . .
C29 C 0.5590(4) 0.3112(2) 0.3281(2) 0.0354(9) Uani 1 1 d . . .
C30 C 0.6211(4) 0.3053(2) 0.3853(3) 0.0398(10) Uani 1 1 d . . .
C31 C 0.7297(4) 0.2873(3) 0.3869(3) 0.0478(13) Uani 1 1 d . . .
H31 H 0.770980 0.281799 0.425836 0.057 Uiso 1 1 calc R . .
C32 C 0.7750(4) 0.2777(3) 0.3310(3) 0.0549(15) Uani 1 1 d . . .
H32 H 0.848789 0.264458 0.331024 0.066 Uiso 1 1 calc R . .
C33 C 0.7157(4) 0.2867(3) 0.2739(3) 0.0463(12) Uani 1 1 d . . .
H33 H 0.750766 0.281585 0.235750 0.056 Uiso 1 1 calc R . .
C34 C 0.6057(4) 0.3031(2) 0.2711(3) 0.0398(10) Uani 1 1 d . . .
H34 H 0.564910 0.308478 0.232044 0.048 Uiso 1 1 calc R . .
O10 O 0.5959(5) 0.5837(3) 0.4421(3) 0.0308(12) Uiso 0.5 1 d . . .
O11 O 0.500000 0.500000 0.500000 0.171(6) Uiso 1 2 d S T P
O12 O 0.4685(10) 0.5098(7) 0.4065(6) 0.091(3) Uiso 0.5 1 d . . .
N13 N 0.5225(10) 0.5366(7) 0.4493(6) 0.067(3) Uiso 0.5 1 d . . .
O7 O 0.5322(5) 0.2290(3) 0.0615(2) 0.0797(16) Uani 1 1 d . . .
O8 O 0.6999(5) 0.2255(4) 0.0477(3) 0.102(2) Uani 1 1 d . . .
O9 O 0.6410(6) 0.2849(6) 0.1262(4) 0.146(4) Uani 1 1 d . . .
N12 N 0.6265(6) 0.2457(4) 0.0796(3) 0.0684(16) Uani 1 1 d . . .
N14 N -0.1290(8) 0.6474(5) 0.3815(5) 0.050(2) Uiso 0.5 1 d D . .
O14 O -0.1749(10) 0.7065(6) 0.3935(6) 0.091(3) Uiso 0.5 1 d D . .
O15 O -0.1701(16) 0.5914(11) 0.3972(11) 0.178(8) Uiso 0.5 1 d D . .
O13 O -0.0333(10) 0.6444(8) 0.3843(7) 0.099(4) Uiso 0.5 1 d D . .

loop_
_atom_site_aniso_label
_atom_site_aniso_U_11
_atom_site_aniso_U_22
_atom_site_aniso_U_33
_atom_site_aniso_U_23
_atom_site_aniso_U_13
_atom_site_aniso_U_12
Er1 0.03355(15) 0.02762(14) 0.03084(15) -0.00239(9) 0.00553(10) 0.00148(9)
Br1 0.0899(5) 0.0511(3) 0.0540(4) 0.0197(3) 0.0356(3) 0.0139(3)
Br2 0.0452(3) 0.0672(4) 0.0524(4) -0.0181(3) 0.0233(2) -0.0071(2)
O1 0.0475(18) 0.0299(14) 0.0310(17) 0.0010(12) 0.0136(13) -0.0016(12)
O2 0.0356(16) 0.0384(16) 0.0308(16) 0.0008(12) 0.0102(12) 0.0037(12)
O3 0.0412(19) 0.0393(18) 0.073(3) -0.0018(17) 0.0124(18) -0.0064(14)
O4 0.054(3) 0.079(3) 0.092(4) 0.018(3) -0.013(2) -0.020(2)
O5 0.060(3) 0.071(3) 0.090(4) 0.000(3) 0.025(3) -0.023(2)
O6 0.045(2) 0.068(2) 0.045(2) -0.0154(18) -0.0050(16) 0.0015(17)
N1 0.041(2) 0.0305(18) 0.043(2) -0.0042(16) 0.0074(17) 0.0001(15)
N2 0.050(2) 0.0308(19) 0.054(3) -0.0138(18) 0.011(2) 0.0026(16)
N3 0.065(3) 0.035(2) 0.046(3) -0.0112(18) 0.024(2) 0.0009(19)
N4 0.045(2) 0.0323(18) 0.039(2) -0.0073(15) 0.0105(17) 0.0034(15)
N5 0.038(2) 0.0337(18) 0.040(2) -0.0013(15) 0.0124(16) 0.0028(15)
N6 0.036(2) 0.053(2) 0.035(2) 0.0068(17) 0.0030(16) 0.0070(17)
N7 0.037(2) 0.0402(19) 0.0282(19) -0.0003(15) 0.0021(15) 0.0053(15)
N8 0.038(2) 0.054(2) 0.030(2) 0.0018(17) 0.0031(16) 0.0079(17)
N9 0.039(2) 0.0279(17) 0.036(2) 0.0010(14) 0.0039(16) 0.0016(13)
N10 0.042(2) 0.041(2) 0.040(2) -0.0030(17) -0.0027(18) 0.0064(16)
N11 0.040(2) 0.043(2) 0.075(3) -0.010(2) 0.011(2) -0.0042(18)
C1 0.036(2) 0.027(2) 0.050(3) 0.0004(18) 0.0006(19) 0.0004(16)
C2 0.037(2) 0.031(2) 0.050(3) -0.0067(19) -0.001(2) 0.0005(17)
C3 0.042(3) 0.034(2) 0.073(4) -0.009(2) -0.010(2) 0.0055(19)
C4 0.045(3) 0.035(2) 0.081(4) 0.008(3) -0.009(3) 0.005(2)
C5 0.052(3) 0.044(3) 0.069(4) 0.011(3) -0.007(3) -0.003(2)
C6 0.047(3) 0.040(2) 0.057(3) 0.006(2) 0.000(2) 0.002(2)
C7 0.047(3) 0.031(2) 0.044(3) -0.0099(19) 0.012(2) 0.0015(18)
C8 0.047(3) 0.041(2) 0.034(2) -0.0027(19) 0.0136(19) 0.0056(19)
C9 0.035(2) 0.037(2) 0.033(2) 0.0018(17) 0.0072(17) 0.0052(16)
C10 0.027(2) 0.034(2) 0.034(2) 0.0008(16) 0.0057(16) 0.0009(15)
C11 0.032(2) 0.032(2) 0.038(2) 0.0005(17) 0.0075(17) 0.0001(16)
C12 0.041(2) 0.035(2) 0.048(3) 0.007(2) 0.010(2) 0.0060(18)
C13 0.055(3) 0.048(3) 0.035(3) 0.013(2) 0.016(2) 0.008(2)
C14 0.052(3) 0.046(3) 0.035(3) 0.006(2) 0.015(2) 0.007(2)
C15 0.042(2) 0.032(2) 0.040(3) -0.0056(18) 0.0085(19) -0.0049(17)
C16 0.062(3) 0.063(3) 0.037(3) -0.013(2) 0.020(2) -0.005(3)
C17 0.042(3) 0.046(3) 0.058(3) 0.016(2) 0.010(2) 0.005(2)
C18 0.037(3) 0.045(3) 0.058(3) 0.007(2) 0.010(2) 0.010(2)
C19 0.066(4) 0.117(6) 0.031(3) 0.007(3) 0.007(3) 0.013(4)
C20 0.038(2) 0.058(3) 0.036(3) -0.003(2) 0.0031(19) -0.001(2)
C21 0.033(2) 0.038(2) 0.043(3) -0.0047(19) 0.0059(19) -0.0004(17)
C22 0.033(2) 0.0270(18) 0.037(2) -0.0020(16) 0.0077(17) -0.0007(15)
C23 0.038(2) 0.030(2) 0.036(2) -0.0043(17) 0.0092(18) 0.0003(16)
C24 0.044(3) 0.039(2) 0.035(2) -0.0047(19) 0.0113(19) -0.0004(18)
C25 0.038(2) 0.045(2) 0.041(3) -0.011(2) 0.0166(19) -0.0065(19)
C26 0.031(2) 0.042(2) 0.047(3) -0.008(2) 0.0083(19) 0.0009(18)
C27 0.043(3) 0.043(2) 0.028(2) -0.0017(18) 0.0073(18) 0.0042(19)
C28 0.042(2) 0.033(2) 0.033(2) -0.0013(17) -0.0003(19) 0.0030(17)
C29 0.034(2) 0.0242(18) 0.048(3) 0.0027(18) 0.0033(19) 0.0017(15)
C30 0.040(2) 0.030(2) 0.049(3) 0.0008(19) 0.000(2) -0.0001(17)
C31 0.035(2) 0.039(2) 0.069(4) -0.001(2) -0.004(2) 0.0014(18)
C32 0.035(3) 0.046(3) 0.085(5) -0.014(3) 0.003(3) 0.003(2)
C33 0.042(3) 0.033(2) 0.067(4) -0.005(2) 0.020(2) -0.0017(18)
C34 0.039(2) 0.030(2) 0.051(3) 0.0020(19) 0.009(2) 0.0011(17)
O7 0.105(4) 0.084(3) 0.055(3) -0.026(2) 0.041(3) -0.028(3)
O8 0.115(5) 0.135(5) 0.060(3) 0.018(3) 0.036(3) 0.073(4)
O9 0.101(5) 0.257(11) 0.083(5) -0.082(6) 0.021(4) -0.005(6)
N12 0.086(4) 0.082(4) 0.039(3) 0.001(3) 0.014(3) 0.027(3)

loop_
_atom_type_symbol
_atom_type_description
_atom_type_scat_dispersion_real
_atom_type_scat_dispersion_imag
_atom_type_scat_source
C C 0.0148 0.0070 'International Tables Vol C Tables 4.2.6.8 and 6.1.1.4'
H H 0.0000 0.0000 'International Tables Vol C Tables 4.2.6.8 and 6.1.1.4'
Br Br -0.9338 1.0006 'International Tables Vol C Tables 4.2.6.8 and 6.1.1.4'
Er Er -10.7818 8.7525 'International Tables Vol C Tables 4.2.6.8 and 6.1.1.4'
N N 0.0253 0.0136 'International Tables Vol C Tables 4.2.6.8 and 6.1.1.4'
O O 0.0412 0.0250 'International Tables Vol C Tables 4.2.6.8 and 6.1.1.4'

loop_
_geom_angle_atom_site_label_1
_geom_angle_atom_site_label_2
_geom_angle_atom_site_label_3
_geom_angle
_geom_angle_site_symmetry_3
O1 Er1 O2 73.90(12) .
O1 Er1 O3 150.84(12) .
O1 Er1 O6 93.35(14) .
O1 Er1 N1 133.65(13) .
O1 Er1 N4 70.19(12) .
O1 Er1 N7 98.35(12) .
O1 Er1 N9 87.16(12) .
O2 Er1 O3 77.07(12) .
O2 Er1 O6 74.66(13) .
O2 Er1 N1 146.31(12) .
O2 Er1 N4 126.89(12) .
O2 Er1 N7 68.67(11) .
O2 Er1 N9 125.90(12) .
O3 Er1 O6 81.48(15) .
O3 Er1 N1 74.56(13) .
O3 Er1 N4 132.42(13) .
O3 Er1 N7 68.12(13) .
O3 Er1 N9 108.04(14) .
O6 Er1 N1 83.47(14) .
O6 Er1 N4 69.87(14) .
O6 Er1 N7 136.35(13) .
O6 Er1 N9 158.34(15) .
N1 Er1 N4 65.34(13) .
N1 Er1 N7 115.59(13) .
N4 Er1 N7 153.21(13) .
N9 Er1 N1 80.61(13) .
N9 Er1 N4 90.09(14) .
N9 Er1 N7 64.65(13) .
C10 O1 Er1 146.1(3) .
C22 O2 Er1 137.1(3) .
N11 O3 Er1 137.4(4) .
C1 N1 Er1 137.9(3) .
C7 N1 Er1 117.4(3) .
C7 N1 C1 104.3(4) .
C7 N2 C2 106.4(4) .
C7 N3 N4 116.1(4) .
N3 N4 Er1 115.2(3) .
C8 N4 Er1 130.8(3) .
C8 N4 N3 113.4(4) .
C15 N5 C17 110.5(4) .
C16 N5 C15 109.8(4) .
C16 N5 C17 113.8(4) .
C18 N6 C20 110.9(4) .
C19 N6 C18 112.9(5) .
C19 N6 C20 111.6(5) .
N8 N7 Er1 115.0(3) .
C27 N7 Er1 129.5(3) .
C27 N7 N8 115.0(4) .
C28 N8 N7 115.1(4) .
C28 N9 Er1 119.2(3) .
C28 N9 C29 104.3(4) .
C29 N9 Er1 135.8(3) .
C28 N10 C30 106.0(4) .
O4 N11 O3 120.0(5) .
O4 N11 O5 122.4(5) .
O5 N11 O3 117.6(5) .
C2 C1 N1 108.7(4) .
C6 C1 N1 130.7(5) .
C6 C1 C2 120.5(4) .
N2 C2 C1 106.1(4) .
N2 C2 C3 131.4(5) .
C3 C2 C1 122.4(5) .
C4 C3 C2 117.0(5) .
C3 C4 C5 120.8(5) .
C6 C5 C4 122.0(6) .
C1 C6 C5 117.2(6) .
N1 C7 N2 114.4(5) .
N1 C7 N3 124.8(4) .
N3 C7 N2 120.8(5) .
N4 C8 C9 125.3(5) .
C10 C9 C8 122.7(4) .
C10 C9 C14 119.7(4) .
C14 C9 C8 117.6(4) .
O1 C10 C9 122.8(4) .
O1 C10 C11 119.0(4) .
C9 C10 C11 118.2(4) .
C10 C11 C15 117.3(4) .
C12 C11 C10 121.2(4) .
C12 C11 C15 121.3(4) .
C13 C12 C11 119.0(4) .
C12 C13 Br1 118.6(4) .
C14 C13 Br1 119.2(4) .
C14 C13 C12 122.2(5) .
C13 C14 C9 119.6(5) .
C11 C15 N5 110.9(4) .
C18 C17 N5 113.2(4) .
N6 C18 C17 114.1(4) .
C21 C20 N6 110.5(4) .
C22 C21 C20 119.4(4) .
C26 C21 C20 120.6(4) .
C26 C21 C22 120.0(5) .
O2 C22 C21 118.9(4) .
O2 C22 C23 121.7(4) .
C23 C22 C21 119.4(4) .
C22 C23 C27 122.8(4) .
C24 C23 C22 119.2(4) .
C24 C23 C27 117.9(4) .
C25 C24 C23 120.1(5) .
C24 C25 Br2 120.3(4) .
C24 C25 C26 121.7(4) .
C26 C25 Br2 118.0(4) .
C25 C26 C21 119.5(4) .
N7 C27 C23 125.4(4) .
N8 C28 N10 121.5(5) .
N9 C28 N8 124.2(4) .
N9 C28 N10 114.3(5) .
C30 C29 N9 108.3(4) .
C34 C29 N9 130.8(4) .
C34 C29 C30 120.8(4) .
N10 C30 C29 107.0(4) .
N10 C30 C31 131.6(5) .
C31 C30 C29 121.3(5) .
C32 C31 C30 117.8(5) .
C31 C32 C33 121.5(5) .
C32 C33 C34 121.6(5) .
C29 C34 C33 116.8(5) .
N13 O11 N13 180.0 3_666
O10 N13 O11 129.3(10) .
O12 N13 O10 123.8(13) .
O12 N13 O11 106.1(11) .
O8 N12 O7 118.5(7) .
O9 N12 O7 118.4(6) .
O9 N12 O8 122.9(8) .
O15 N14 O14 117.6(15) .
O13 N14 O14 119.8(12) .
O13 N14 O15 113.1(13) .

loop_
_geom_bond_atom_site_label_1
_geom_bond_atom_site_label_2
_geom_bond_distance
_geom_bond_site_symmetry_2
Er1 O1 2.184(3) .
Er1 O2 2.256(3) .
Er1 O3 2.367(4) .
Er1 O6 2.369(4) .
Er1 N1 2.457(4) .
Er1 N4 2.561(4) .
Er1 N7 2.586(4) .
Er1 N9 2.413(4) .
Br1 C13 1.902(5) .
Br2 C25 1.902(5) .
O1 C10 1.306(5) .
O2 C22 1.327(5) .
O3 N11 1.263(6) .
O4 N11 1.239(7) .
O5 N11 1.254(7) .
N1 C1 1.416(6) .
N1 C7 1.316(6) .
N2 C2 1.383(7) .
N2 C7 1.357(6) .
N3 N4 1.387(5) .
N3 C7 1.341(7) .
N4 C8 1.300(7) .
N5 C15 1.517(6) .
N5 C16 1.497(6) .
N5 C17 1.517(6) .
N6 C18 1.484(7) .
N6 C19 1.476(7) .
N6 C20 1.497(7) .
N7 N8 1.377(5) .
N7 C27 1.300(6) .
N8 C28 1.345(7) .
N9 C28 1.318(6) .
N9 C29 1.409(6) .
N10 C28 1.355(6) .
N10 C30 1.371(7) .
C1 C2 1.408(7) .
C1 C6 1.374(8) .
C2 C3 1.383(7) .
C3 C4 1.382(9) .
C4 C5 1.399(9) .
C5 C6 1.395(8) .
C8 C9 1.436(6) .
C9 C10 1.410(6) .
C9 C14 1.415(7) .
C10 C11 1.421(6) .
C11 C12 1.388(7) .
C11 C15 1.492(7) .
C12 C13 1.378(7) .
C13 C14 1.372(7) .
C17 C18 1.512(7) .
C20 C21 1.491(7) .
C21 C22 1.414(6) .
C21 C26 1.391(7) .
C22 C23 1.409(7) .
C23 C24 1.401(7) .
C23 C27 1.439(7) .
C24 C25 1.371(7) .
C25 C26 1.383(7) .
C29 C30 1.402(7) .
C29 C34 1.384(7) .
C30 C31 1.390(7) .
C31 C32 1.360(9) .
C32 C33 1.389(9) .
C33 C34 1.400(7) .
O10 N13 1.267(13) .
O11 N13 1.313(12) .
O11 N13 1.313(12) 3_666
O12 N13 1.199(16) .
O7 N12 1.248(8) .
O8 N12 1.228(7) .
O9 N12 1.226(9) .
N14 O14 1.251(12) .
N14 O15 1.195(15) .
N14 O13 1.190(12) .

loop_
_smtbx_masks_void_nr
_smtbx_masks_void_average_x
_smtbx_masks_void_average_y
_smtbx_masks_void_average_z
_smtbx_masks_void_volume
_smtbx_masks_void_count_electrons
_smtbx_masks_void_content
1 0.000 0.000 0.500 400.6 85.5 '4(C2 H3N)'
2 0.000 0.500 0.000 400.6 85.5 '4(C2 H3N)'
